data_4519118
loop_
_publ_author_name
'Alanazi, Abdulaziz M.'
'McNaughter, Paul D.'
'Alam, Firoz'
'Vitorica-Yrezabal, Inigo J'
'Whitehead, George F. S.'
'Tuna, Floriana'
'O'Brien, Paul'
'Collison, David'
'Lewis, David J.'

_publ_section_title
;
 Structural Investigations of \a-MnS Nanocrystals and Thin Films
 Synthesized from Manganese(II) Xanthates by Hot Injection, Solvent-Less
 Thermolysis, and Doctor Blade Routes.
;
_journal_issue 42
_journal_name_full 'ACS omega'
_journal_page_first 27716
_journal_page_last 27725
_journal_paper_doi 10.1021/acsomega.1c02907
_journal_volume 6
_journal_year 2021
_chemical_formula_sum 'C14 H30 Mn N2 O2 S4'
_chemical_formula_weight 441.58
_space_group_crystal_system monoclinic
_space_group_IT_number 14
_space_group_name_Hall '-P 2ybc'
_space_group_name_H-M_alt 'P 1 21/c 1'
_atom_sites_solution_hydrogens geom
_audit_creation_method SHELXL-2014/7
_cell_angle_alpha 90
_cell_angle_beta 106.751(2)
_cell_angle_gamma 90
_cell_formula_units_Z 4
_cell_length_a 11.8338(5)
_cell_length_b 11.9042(4)
_cell_length_c 15.5003(6)
_cell_measurement_reflns_used 4421
_cell_measurement_temperature 100(2)
_cell_measurement_theta_max 72.06
_cell_measurement_theta_min 5.39
_cell_volume 2090.90(14)
_computing_cell_refinement 'Bruker SAINT'
_computing_data_collection 'Bruker APEX2'
_computing_data_reduction 'Bruker SAINT'
_computing_molecular_graphics 'Bruker SHELXTL'
_computing_publication_material 'Bruker SHELXTL'
_computing_structure_refinement 'SHELXL-2014/7 (Sheldrick, 2014)'
_computing_structure_solution 'SHELXS-97 (Sheldrick, 2008)'
_diffrn_ambient_temperature 100(2)
_diffrn_measured_fraction_theta_full 0.999
_diffrn_measured_fraction_theta_max 0.996
_diffrn_measurement_device_type 'Bruker APEX-II CCD'
_diffrn_measurement_method '\f and \w scans'
_diffrn_radiation_type CuK\a
_diffrn_radiation_wavelength 1.54178
_diffrn_reflns_av_R_equivalents 0.0526
_diffrn_reflns_av_unetI/netI 0.0415
_diffrn_reflns_Laue_measured_fraction_full 0.999
_diffrn_reflns_Laue_measured_fraction_max 0.996
_diffrn_reflns_limit_h_max 14
_diffrn_reflns_limit_h_min -14
_diffrn_reflns_limit_k_max 12
_diffrn_reflns_limit_k_min -14
_diffrn_reflns_limit_l_max 19
_diffrn_reflns_limit_l_min -19
_diffrn_reflns_number 16722
_diffrn_reflns_point_group_measured_fraction_full 0.999
_diffrn_reflns_point_group_measured_fraction_max 0.996
_diffrn_reflns_theta_full 67.679
_diffrn_reflns_theta_max 72.180
_diffrn_reflns_theta_min 4.762
_exptl_absorpt_coefficient_mu 8.936
_exptl_absorpt_correction_T_max 0.616
_exptl_absorpt_correction_T_min 0.468703
_exptl_absorpt_correction_type multi-scan
_exptl_absorpt_process_details SADABS
_exptl_crystal_colour brown
_exptl_crystal_density_diffrn 1.403
_exptl_crystal_description block
_exptl_crystal_F_000 932
_exptl_crystal_size_max 0.240
_exptl_crystal_size_mid 0.130
_exptl_crystal_size_min 0.060
_refine_diff_density_max 0.339
_refine_diff_density_min -0.242
_refine_diff_density_rms 0.061
_refine_ls_extinction_method none
_refine_ls_goodness_of_fit_ref 1.022
_refine_ls_hydrogen_treatment constr
_refine_ls_matrix_type full
_refine_ls_number_parameters 214
_refine_ls_number_reflns 4099
_refine_ls_number_restraints 0
_refine_ls_restrained_S_all 1.022
_refine_ls_R_factor_all 0.0356
_refine_ls_R_factor_gt 0.0282
_refine_ls_shift/su_max 0.001
_refine_ls_shift/su_mean 0.000
_refine_ls_structure_factor_coef Fsqd
_refine_ls_weighting_details 'w=1/[\s^2^(Fo^2^)+(0.0306P)^2^] where P=(Fo^2^+2Fc^2^)/3'
_refine_ls_weighting_scheme calc
_refine_ls_wR_factor_gt 0.0634
_refine_ls_wR_factor_ref 0.0660
_reflns_Friedel_coverage 0.000
_reflns_number_gt 3538
_reflns_number_total 4099
_reflns_threshold_expression 'I > 2\s(I)'
_cod_data_source_file ao1c02907_si_003.cif
_cod_data_source_block s4606ma
_cod_original_sg_symbol_H-M 'P 21/c'
_cod_database_code 4519118
_shelx_shelxl_version_number 2014/7
_shelx_space_group_comment
; 
The symmetry employed for this shelxl refinement is uniquely defined 
by the following loop, which should always be used as a source of 
symmetry information in preference to the above space-group names. 
They are only intended as comments. 
;
_shelx_estimated_absorpt_t_min 0.223
_shelx_estimated_absorpt_t_max 0.616

loop_
_space_group_symop_operation_xyz
'x, y, z'
'-x, y+1/2, -z+1/2'
'-x, -y, -z'
'x, -y-1/2, z-1/2'

loop_
_atom_site_label
_atom_site_type_symbol
_atom_site_fract_x
_atom_site_fract_y
_atom_site_fract_z
_atom_site_U_iso_or_equiv
_atom_site_adp_type
_atom_site_occupancy
_atom_site_site_symmetry_order
_atom_site_calc_flag
_atom_site_refinement_flags_posn
_atom_site_refinement_flags_adp
_atom_site_refinement_flags_occupancy
_atom_site_disorder_assembly
_atom_site_disorder_group
C1 C 1.01098(17) 0.69497(15) 0.16110(11) 0.0116(4) Uani 1 1 d . . . . .
C2 C 1.15663(17) 0.60878(15) 0.10203(12) 0.0136(4) Uani 1 1 d . . . . .
H2A H 1.1000 0.5753 0.0483 0.016 Uiso 1 1 calc R U . . .
H2B H 1.1764 0.5518 0.1506 0.016 Uiso 1 1 calc R U . . .
C3 C 1.26718(19) 0.64631(16) 0.07965(14) 0.0177(4) Uani 1 1 d . . . . .
H3A H 1.3222 0.6817 0.1332 0.021 Uiso 1 1 calc R U . . .
H3B H 1.2465 0.7028 0.0307 0.021 Uiso 1 1 calc R U . . .
C4 C 1.32675(18) 0.54586(16) 0.05016(13) 0.0183(4) Uani 1 1 d . . . . .
H4A H 1.3521 0.4925 0.1002 0.027 Uiso 1 1 calc R U . . .
H4B H 1.3956 0.5715 0.0325 0.027 Uiso 1 1 calc R U . . .
H4C H 1.2709 0.5090 -0.0012 0.027 Uiso 1 1 calc R U . . .
C5 C 0.58285(18) 0.80190(15) 0.11217(12) 0.0130(4) Uani 1 1 d . . . . .
C6 C 0.43767(18) 0.84107(16) -0.02817(12) 0.0161(4) Uani 1 1 d . . . . .
H6A H 0.4188 0.7605 -0.0399 0.019 Uiso 1 1 calc R U . . .
H6B H 0.4953 0.8631 -0.0604 0.019 Uiso 1 1 calc R U . . .
C7 C 0.32697(18) 0.91067(15) -0.06095(12) 0.0148(4) Uani 1 1 d . . . . .
H7A H 0.3465 0.9912 -0.0494 0.018 Uiso 1 1 calc R U . . .
H7B H 0.2704 0.8894 -0.0276 0.018 Uiso 1 1 calc R U . . .
C8 C 0.27057(19) 0.89205(17) -0.16181(13) 0.0209(4) Uani 1 1 d . . . . .
H8A H 0.3276 0.9109 -0.1945 0.031 Uiso 1 1 calc R U . . .
H8B H 0.2008 0.9401 -0.1829 0.031 Uiso 1 1 calc R U . . .
H8C H 0.2472 0.8132 -0.1727 0.031 Uiso 1 1 calc R U . . .
C9 C 0.81046(19) 0.60458(16) 0.41466(12) 0.0173(4) Uani 1 1 d . . . . .
H9A H 0.7373 0.6419 0.4184 0.021 Uiso 1 1 calc R U . . .
H9B H 0.8565 0.5824 0.4763 0.021 Uiso 1 1 calc R U . . .
C10 C 0.7790(2) 0.50056(16) 0.35583(12) 0.0185(4) Uani 1 1 d . . . . .
H10A H 0.8522 0.4628 0.3527 0.022 Uiso 1 1 calc R U . . .
H10B H 0.7347 0.4474 0.3831 0.022 Uiso 1 1 calc R U . . .
C11 C 0.87565(19) 0.79716(16) 0.41574(12) 0.0181(4) Uani 1 1 d . . . . .
H11A H 0.7935 0.8228 0.4002 0.027 Uiso 1 1 calc R U . . .
H11B H 0.9221 0.8496 0.3910 0.027 Uiso 1 1 calc R U . . .
H11C H 0.9083 0.7940 0.4814 0.027 Uiso 1 1 calc R U . . .
C12 C 1.00519(19) 0.64796(17) 0.40272(13) 0.0193(4) Uani 1 1 d . . . . .
H12A H 1.0375 0.6489 0.4685 0.029 Uiso 1 1 calc R U . . .
H12B H 1.0505 0.6994 0.3761 0.029 Uiso 1 1 calc R U . . .
H12C H 1.0103 0.5717 0.3803 0.029 Uiso 1 1 calc R U . . .
C13 C 0.58437(19) 0.55778(18) 0.26412(14) 0.0230(4) Uani 1 1 d . . . . .
H13A H 0.5365 0.5758 0.2028 0.035 Uiso 1 1 calc R U . . .
H13B H 0.5860 0.6226 0.3035 0.035 Uiso 1 1 calc R U . . .
H13C H 0.5500 0.4931 0.2865 0.035 Uiso 1 1 calc R U . . .
C14 C 0.7004(2) 0.43191(16) 0.20465(14) 0.0236(5) Uani 1 1 d . . . . .
H14A H 0.7804 0.4104 0.2048 0.035 Uiso 1 1 calc R U . . .
H14B H 0.6539 0.4507 0.1431 0.035 Uiso 1 1 calc R U . . .
H14C H 0.6631 0.3692 0.2269 0.035 Uiso 1 1 calc R U . . .
Mn1 Mn 0.79693(3) 0.68467(2) 0.22288(2) 0.00969(8) Uani 1 1 d . . . . .
N1 N 0.88031(15) 0.68395(13) 0.37740(10) 0.0132(3) Uani 1 1 d . . . . .
N2 N 0.70624(15) 0.53033(13) 0.26348(10) 0.0142(3) Uani 1 1 d . . . . .
O1 O 1.10532(12) 0.70774(10) 0.13127(9) 0.0138(3) Uani 1 1 d . . . . .
O2 O 0.48730(12) 0.86013(11) 0.06797(8) 0.0149(3) Uani 1 1 d . . . . .
S1 S 0.94918(4) 0.56788(3) 0.16631(3) 0.01211(10) Uani 1 1 d . . . . .
S2 S 0.95763(4) 0.81581(3) 0.19289(3) 0.01444(10) Uani 1 1 d . . . . .
S3 S 0.63854(5) 0.83436(4) 0.22323(3) 0.01619(11) Uani 1 1 d . . . . .
S4 S 0.64494(4) 0.70377(4) 0.06167(3) 0.01502(11) Uani 1 1 d . . . . .

loop_
_atom_site_aniso_label
_atom_site_aniso_U_11
_atom_site_aniso_U_22
_atom_site_aniso_U_33
_atom_site_aniso_U_23
_atom_site_aniso_U_13
_atom_site_aniso_U_12
C1 0.0109(10) 0.0150(8) 0.0083(8) 0.0009(6) 0.0018(6) -0.0007(7)
C2 0.0136(11) 0.0134(8) 0.0152(9) -0.0013(6) 0.0065(7) 0.0005(7)
C3 0.0145(11) 0.0176(9) 0.0246(10) -0.0004(7) 0.0113(8) -0.0015(8)
C4 0.0151(11) 0.0198(9) 0.0221(10) -0.0025(7) 0.0088(8) 0.0003(8)
C5 0.0116(11) 0.0133(8) 0.0137(8) 0.0024(6) 0.0030(7) 0.0011(7)
C6 0.0153(11) 0.0209(9) 0.0109(9) 0.0005(7) 0.0019(7) 0.0028(8)
C7 0.0140(11) 0.0160(8) 0.0135(9) 0.0013(7) 0.0022(7) 0.0018(8)
C8 0.0174(12) 0.0269(10) 0.0157(9) 0.0020(7) 0.0005(8) 0.0005(9)
C9 0.0215(12) 0.0201(9) 0.0111(8) 0.0010(7) 0.0061(7) -0.0010(8)
C10 0.0248(13) 0.0160(9) 0.0150(9) 0.0035(7) 0.0061(8) -0.0016(8)
C11 0.0204(12) 0.0182(9) 0.0135(9) -0.0049(7) 0.0013(7) 0.0020(8)
C12 0.0153(12) 0.0254(10) 0.0147(9) 0.0006(7) 0.0006(7) 0.0044(9)
C13 0.0161(12) 0.0251(10) 0.0295(11) 0.0037(8) 0.0093(9) -0.0045(9)
C14 0.0353(14) 0.0151(9) 0.0232(10) -0.0045(8) 0.0128(9) -0.0090(9)
Mn1 0.00952(17) 0.01031(13) 0.00924(14) 0.00063(10) 0.00268(10) 0.00061(11)
N1 0.0126(9) 0.0152(7) 0.0116(7) -0.0001(6) 0.0029(6) 0.0004(6)
N2 0.0150(9) 0.0140(7) 0.0145(8) -0.0012(6) 0.0057(6) -0.0016(7)
O1 0.0136(8) 0.0122(6) 0.0180(6) -0.0014(5) 0.0082(5) -0.0011(5)
O2 0.0124(8) 0.0179(6) 0.0126(6) -0.0006(5) 0.0006(5) 0.0049(5)
S1 0.0123(3) 0.01016(19) 0.0148(2) 0.00027(14) 0.00536(16) -0.00078(16)
S2 0.0164(3) 0.01017(19) 0.0189(2) -0.00168(15) 0.00840(17) -0.00067(17)
S3 0.0177(3) 0.0173(2) 0.0114(2) -0.00217(15) 0.00066(17) 0.00637(19)
S4 0.0148(3) 0.0176(2) 0.0117(2) -0.00158(15) 0.00231(16) 0.00475(18)

loop_
_atom_type_symbol
_atom_type_description
_atom_type_scat_dispersion_real
_atom_type_scat_dispersion_imag
_atom_type_scat_source
C C 0.0181 0.0091 'International Tables Vol C Tables 4.2.6.8 and 6.1.1.4'
H H 0.0000 0.0000 'International Tables Vol C Tables 4.2.6.8 and 6.1.1.4'
N N 0.0311 0.0180 'International Tables Vol C Tables 4.2.6.8 and 6.1.1.4'
O O 0.0492 0.0322 'International Tables Vol C Tables 4.2.6.8 and 6.1.1.4'
S S 0.3331 0.5567 'International Tables Vol C Tables 4.2.6.8 and 6.1.1.4'
Mn Mn -0.5299 2.8052 'International Tables Vol C Tables 4.2.6.8 and 6.1.1.4'

loop_
_geom_angle_atom_site_label_1
_geom_angle_atom_site_label_2
_geom_angle_atom_site_label_3
_geom_angle
_geom_angle_site_symmetry_1
_geom_angle_site_symmetry_3
_geom_angle_publ_flag
O1 C1 S1 122.31(14) . . ?
O1 C1 S2 114.94(13) . . ?
S1 C1 S2 122.75(12) . . ?
O1 C2 C3 107.34(14) . . ?
O1 C2 H2A 110.2 . . ?
C3 C2 H2A 110.2 . . ?
O1 C2 H2B 110.2 . . ?
C3 C2 H2B 110.2 . . ?
H2A C2 H2B 108.5 . . ?
C2 C3 C4 110.01(16) . . ?
C2 C3 H3A 109.7 . . ?
C4 C3 H3A 109.7 . . ?
C2 C3 H3B 109.7 . . ?
C4 C3 H3B 109.7 . . ?
H3A C3 H3B 108.2 . . ?
C3 C4 H4A 109.5 . . ?
C3 C4 H4B 109.5 . . ?
H4A C4 H4B 109.5 . . ?
C3 C4 H4C 109.5 . . ?
H4A C4 H4C 109.5 . . ?
H4B C4 H4C 109.5 . . ?
O2 C5 S4 122.61(14) . . ?
O2 C5 S3 115.17(14) . . ?
S4 C5 S3 122.22(11) . . ?
O2 C6 C7 108.33(15) . . ?
O2 C6 H6A 110.0 . . ?
C7 C6 H6A 110.0 . . ?
O2 C6 H6B 110.0 . . ?
C7 C6 H6B 110.0 . . ?
H6A C6 H6B 108.4 . . ?
C6 C7 C8 110.21(16) . . ?
C6 C7 H7A 109.6 . . ?
C8 C7 H7A 109.6 . . ?
C6 C7 H7B 109.6 . . ?
C8 C7 H7B 109.6 . . ?
H7A C7 H7B 108.1 . . ?
C7 C8 H8A 109.5 . . ?
C7 C8 H8B 109.5 . . ?
H8A C8 H8B 109.5 . . ?
C7 C8 H8C 109.5 . . ?
H8A C8 H8C 109.5 . . ?
H8B C8 H8C 109.5 . . ?
N1 C9 C10 110.77(15) . . ?
N1 C9 H9A 109.5 . . ?
C10 C9 H9A 109.5 . . ?
N1 C9 H9B 109.5 . . ?
C10 C9 H9B 109.5 . . ?
H9A C9 H9B 108.1 . . ?
N2 C10 C9 110.96(15) . . ?
N2 C10 H10A 109.4 . . ?
C9 C10 H10A 109.4 . . ?
N2 C10 H10B 109.4 . . ?
C9 C10 H10B 109.4 . . ?
H10A C10 H10B 108.0 . . ?
N1 C11 H11A 109.5 . . ?
N1 C11 H11B 109.5 . . ?
H11A C11 H11B 109.5 . . ?
N1 C11 H11C 109.5 . . ?
H11A C11 H11C 109.5 . . ?
H11B C11 H11C 109.5 . . ?
N1 C12 H12A 109.5 . . ?
N1 C12 H12B 109.5 . . ?
H12A C12 H12B 109.5 . . ?
N1 C12 H12C 109.5 . . ?
H12A C12 H12C 109.5 . . ?
H12B C12 H12C 109.5 . . ?
N2 C13 H13A 109.5 . . ?
N2 C13 H13B 109.5 . . ?
H13A C13 H13B 109.5 . . ?
N2 C13 H13C 109.5 . . ?
H13A C13 H13C 109.5 . . ?
H13B C13 H13C 109.5 . . ?
N2 C14 H14A 109.5 . . ?
N2 C14 H14B 109.5 . . ?
H14A C14 H14B 109.5 . . ?
N2 C14 H14C 109.5 . . ?
H14A C14 H14C 109.5 . . ?
H14B C14 H14C 109.5 . . ?
N2 Mn1 N1 78.90(6) . . ?
N2 Mn1 S3 98.85(4) . . ?
N1 Mn1 S3 95.37(4) . . ?
N2 Mn1 S2 161.48(5) . . ?
N1 Mn1 S2 94.10(4) . . ?
S3 Mn1 S2 98.874(18) . . ?
N2 Mn1 S1 95.03(4) . . ?
N1 Mn1 S1 102.44(4) . . ?
S3 Mn1 S1 159.232(18) . . ?
S2 Mn1 S1 69.522(16) . . ?
N2 Mn1 S4 94.79(4) . . ?
N1 Mn1 S4 162.47(5) . . ?
S3 Mn1 S4 69.241(16) . . ?
S2 Mn1 S4 96.491(17) . . ?
S1 Mn1 S4 94.346(17) . . ?
C9 N1 C12 109.86(15) . . ?
C9 N1 C11 109.59(15) . . ?
C12 N1 C11 107.89(15) . . ?
C9 N1 Mn1 106.70(11) . . ?
C12 N1 Mn1 111.80(11) . . ?
C11 N1 Mn1 111.00(11) . . ?
C14 N2 C13 107.90(17) . . ?
C14 N2 C10 108.50(15) . . ?
C13 N2 C10 109.94(16) . . ?
C14 N2 Mn1 114.02(12) . . ?
C13 N2 Mn1 110.90(11) . . ?
C10 N2 Mn1 105.51(11) . . ?
C1 O1 C2 118.77(14) . . ?
C5 O2 C6 118.51(15) . . ?
C1 S1 Mn1 83.68(7) . . ?
C1 S2 Mn1 84.02(7) . . ?
C5 S3 Mn1 84.89(7) . . ?
C5 S4 Mn1 83.64(7) . . ?

loop_
_geom_bond_atom_site_label_1
_geom_bond_atom_site_label_2
_geom_bond_distance
_geom_bond_site_symmetry_2
_geom_bond_publ_flag
C1 O1 1.334(2) . ?
C1 S1 1.6924(18) . ?
C1 S2 1.6999(18) . ?
C2 O1 1.456(2) . ?
C2 C3 1.514(3) . ?
C2 H2A 0.9900 . ?
C2 H2B 0.9900 . ?
C3 C4 1.524(3) . ?
C3 H3A 0.9900 . ?
C3 H3B 0.9900 . ?
C4 H4A 0.9800 . ?
C4 H4B 0.9800 . ?
C4 H4C 0.9800 . ?
C5 O2 1.335(2) . ?
C5 S4 1.6877(19) . ?
C5 S3 1.7009(18) . ?
C6 O2 1.453(2) . ?
C6 C7 1.509(3) . ?
C6 H6A 0.9900 . ?
C6 H6B 0.9900 . ?
C7 C8 1.529(2) . ?
C7 H7A 0.9900 . ?
C7 H7B 0.9900 . ?
C8 H8A 0.9800 . ?
C8 H8B 0.9800 . ?
C8 H8C 0.9800 . ?
C9 N1 1.478(2) . ?
C9 C10 1.519(2) . ?
C9 H9A 0.9900 . ?
C9 H9B 0.9900 . ?
C10 N2 1.485(2) . ?
C10 H10A 0.9900 . ?
C10 H10B 0.9900 . ?
C11 N1 1.480(2) . ?
C11 H11A 0.9800 . ?
C11 H11B 0.9800 . ?
C11 H11C 0.9800 . ?
C12 N1 1.479(3) . ?
C12 H12A 0.9800 . ?
C12 H12B 0.9800 . ?
C12 H12C 0.9800 . ?
C13 N2 1.482(3) . ?
C13 H13A 0.9800 . ?
C13 H13B 0.9800 . ?
C13 H13C 0.9800 . ?
C14 N2 1.474(2) . ?
C14 H14A 0.9800 . ?
C14 H14B 0.9800 . ?
C14 H14C 0.9800 . ?
Mn1 N2 2.3050(16) . ?
Mn1 N1 2.3125(15) . ?
Mn1 S3 2.5874(6) . ?
Mn1 S2 2.6036(6) . ?
Mn1 S1 2.6188(5) . ?
Mn1 S4 2.6343(5) . ?

loop_
_geom_hbond_atom_site_label_D
_geom_hbond_atom_site_label_H
_geom_hbond_atom_site_label_A
_geom_hbond_distance_DH
_geom_hbond_distance_HA
_geom_hbond_distance_DA
_geom_hbond_angle_DHA
_geom_hbond_site_symmetry_A
C14 H14A S1 0.98 2.92 3.556(2) 123.2 .
C13 H13C S3 0.98 2.89 3.791(2) 152.5 2_645
C13 H13B S3 0.98 2.96 3.448(2) 112.2 .
C11 H11A S3 0.98 2.83 3.485(2) 125.0 .

loop_
_geom_torsion_atom_site_label_1
_geom_torsion_atom_site_label_2
_geom_torsion_atom_site_label_3
_geom_torsion_atom_site_label_4
_geom_torsion
_geom_torsion_site_symmetry_1
_geom_torsion_site_symmetry_2
_geom_torsion_site_symmetry_3
_geom_torsion_site_symmetry_4
_geom_torsion_publ_flag
O1 C2 C3 C4 178.92(15) . . . . ?
O2 C6 C7 C8 -179.23(15) . . . . ?
N1 C9 C10 N2 -61.1(2) . . . . ?
C10 C9 N1 C12 -80.59(19) . . . . ?
C10 C9 N1 C11 161.03(16) . . . . ?
C10 C9 N1 Mn1 40.78(18) . . . . ?
C9 C10 N2 C14 167.73(17) . . . . ?
C9 C10 N2 C13 -74.5(2) . . . . ?
C9 C10 N2 Mn1 45.16(18) . . . . ?
S1 C1 O1 C2 0.1(2) . . . . ?
S2 C1 O1 C2 -179.63(12) . . . . ?
C3 C2 O1 C1 -175.23(15) . . . . ?
S4 C5 O2 C6 -2.4(2) . . . . ?
S3 C5 O2 C6 177.15(13) . . . . ?
C7 C6 O2 C5 176.47(16) . . . . ?
O1 C1 S1 Mn1 -177.79(15) . . . . ?
S2 C1 S1 Mn1 1.93(10) . . . . ?
O1 C1 S2 Mn1 177.80(13) . . . . ?
S1 C1 S2 Mn1 -1.94(10) . . . . ?
O2 C5 S3 Mn1 -179.23(14) . . . . ?
S4 C5 S3 Mn1 0.31(11) . . . . ?
O2 C5 S4 Mn1 179.20(16) . . . . ?
S3 C5 S4 Mn1 -0.30(11) . . . . ?
